data_7022481
loop_
_publ_author_name
'Xiong, Zhi-Fang'
'Gao, Rui-Min'
'Xie, Zheng-Kun'
'Guo, Bei-Bei'
'Li, Li'
'Zhu, Yan-Yan'
'Li, Gang'

_publ_section_title
;
 Assembly of a series of MOFs based on the 2-(m-methoxyphenyl)imidazole
 dicarboxylate ligand.
;
_journal_issue 13
_journal_name_full 'Dalton transactions (Cambridge, England : 2003)'
_journal_page_first 4613
_journal_page_last 4624
_journal_paper_doi 10.1039/c2dt32727a
_journal_volume 42
_journal_year 2013
_chemical_formula_moiety 'C48 H38 Cd3 N8 O22'
_chemical_formula_sum 'C48 H38 Cd3 N8 O22'
_chemical_formula_weight 1416.06
_chemical_name_systematic
;
?
;
_space_group_IT_number 2
_symmetry_cell_setting triclinic
_symmetry_space_group_name_Hall '-P 1'
_symmetry_space_group_name_H-M 'P -1'
_atom_sites_solution_hydrogens geom
_atom_sites_solution_primary direct
_atom_sites_solution_secondary difmap
_audit_creation_method SHELXL-97
_cell_angle_alpha 70.431(3)
_cell_angle_beta 72.443(4)
_cell_angle_gamma 73.837(3)
_cell_formula_units_Z 1
_cell_length_a 9.145(3)
_cell_length_b 10.039(3)
_cell_length_c 14.935(4)
_cell_measurement_reflns_used 850
_cell_measurement_temperature 298(2)
_cell_measurement_theta_max 20.03
_cell_measurement_theta_min 2.41
_cell_volume 1207.5(6)
_computing_cell_refinement 'SAINT (Bruker, 2008)'
_computing_data_collection 'APEX2 (Bruker, 2008)'
_computing_data_reduction 'SAINT (Bruker, 2008)'
_computing_molecular_graphics 'DIAMOND (Brandenburg & Berndt, 1999)'
_computing_publication_material 'SHELXL97 (Sheldrick, 2008)'
_computing_structure_refinement 'SHELXL97 (Sheldrick, 2008)'
_computing_structure_solution 'SHELXS97 (Sheldrick, 2008)'
_diffrn_ambient_temperature 298(2)
_diffrn_measured_fraction_theta_full 0.981
_diffrn_measured_fraction_theta_max 0.981
_diffrn_measurement_device_type 'Bruker APEXII CCD area-detector'
_diffrn_measurement_method '\f and \w'
_diffrn_radiation_monochromator graphite
_diffrn_radiation_source 'fine-focus sealed tube'
_diffrn_radiation_type MoK\a
_diffrn_radiation_wavelength 0.71073
_diffrn_reflns_av_R_equivalents 0.0689
_diffrn_reflns_av_unetI/netI 0.0950
_diffrn_reflns_limit_h_max 10
_diffrn_reflns_limit_h_min -10
_diffrn_reflns_limit_k_max 11
_diffrn_reflns_limit_k_min -11
_diffrn_reflns_limit_l_max 13
_diffrn_reflns_limit_l_min -17
_diffrn_reflns_number 6067
_diffrn_reflns_theta_full 24.99
_diffrn_reflns_theta_max 24.99
_diffrn_reflns_theta_min 1.49
_exptl_absorpt_coefficient_mu 1.407
_exptl_absorpt_correction_T_max 0.7662
_exptl_absorpt_correction_T_min 0.6463
_exptl_absorpt_correction_type multi-scan
_exptl_absorpt_process_details SADABS
_exptl_crystal_colour colorless
_exptl_crystal_density_diffrn 1.947
_exptl_crystal_density_method 'not measured'
_exptl_crystal_description strip
_exptl_crystal_F_000 702
_exptl_crystal_size_max 0.34
_exptl_crystal_size_mid 0.22
_exptl_crystal_size_min 0.20
_refine_diff_density_max 2.559
_refine_diff_density_min -1.256
_refine_diff_density_rms 0.157
_refine_ls_extinction_method none
_refine_ls_goodness_of_fit_ref 0.916
_refine_ls_hydrogen_treatment constr
_refine_ls_matrix_type full
_refine_ls_number_parameters 370
_refine_ls_number_reflns 4171
_refine_ls_number_restraints 0
_refine_ls_restrained_S_all 0.916
_refine_ls_R_factor_all 0.0705
_refine_ls_R_factor_gt 0.0487
_refine_ls_shift/su_max 0.000
_refine_ls_shift/su_mean 0.000
_refine_ls_structure_factor_coef Fsqd
_refine_ls_weighting_details 'calc w=1/[\s^2^(Fo^2^)+(0.0588P)^2^] where P=(Fo^2^+2Fc^2^)/3'
_refine_ls_weighting_scheme calc
_refine_ls_wR_factor_gt 0.1109
_refine_ls_wR_factor_ref 0.1197
_reflns_number_gt 2876
_reflns_number_total 4171
_reflns_threshold_expression I>2sigma(I)
_cod_data_source_file c2dt32727a.txt
_cod_data_source_block p
_cod_depositor_comments
;
The following automatic conversions were performed:

'_symmetry_cell_setting' value 'Triclinic' changed to 'triclinic'
according to /home/saulius/struct/CIF-dictionaries/cif_core.dic
dictionary named 'cif_core.dic' version 2.4.2 from 2011-04-26.

Automatic conversion script
Id: cif_fix_values 1891 2012-01-12 08:04:46Z andrius 
;
_cod_original_sg_symbol_Hall '-p 1'
_cod_database_code 7022481

loop_
_symmetry_equiv_pos_as_xyz
'x, y, z'
'-x, -y, -z'

loop_
_atom_site_label
_atom_site_type_symbol
_atom_site_fract_x
_atom_site_fract_y
_atom_site_fract_z
_atom_site_U_iso_or_equiv
_atom_site_adp_type
_atom_site_occupancy
_atom_site_symmetry_multiplicity
_atom_site_calc_flag
_atom_site_refinement_flags
_atom_site_disorder_assembly
_atom_site_disorder_group
C1 C 0.8076(8) 0.6635(7) 0.6556(5) 0.0274(15) Uani 1 1 d . . .
C2 C 0.7278(8) 0.6934(6) 0.7512(5) 0.0288(16) Uani 1 1 d . . .
C3 C 0.7293(9) 0.6108(7) 0.8448(5) 0.0333(17) Uani 1 1 d . . .
C4 C 0.8131(10) 0.4658(7) 0.8904(6) 0.042(2) Uani 1 1 d . . .
C5 C 0.5739(8) 0.8197(7) 0.8457(5) 0.0316(17) Uani 1 1 d . . .
C6 C 0.4608(8) 0.9360(7) 0.8865(5) 0.0308(16) Uani 1 1 d . . .
C7 C 0.3210(8) 0.9079(8) 0.9512(5) 0.0362(17) Uani 1 1 d . . .
H7A H 0.2970 0.8169 0.9702 0.043 Uiso 1 1 calc R . .
C8 C 0.2180(9) 1.0183(8) 0.9870(6) 0.0441(19) Uani 1 1 d . . .
H8 H 0.1225 1.0018 1.0291 0.053 Uiso 1 1 calc R . .
C9 C 0.2540(9) 1.1502(9) 0.9618(6) 0.043(2) Uani 1 1 d . . .
H9 H 0.1833 1.2228 0.9870 0.052 Uiso 1 1 calc R . .
C10 C 0.3938(9) 1.1777(7) 0.8995(5) 0.0330(17) Uani 1 1 d . . .
C11 C 0.4981(8) 1.0698(7) 0.8605(5) 0.0297(16) Uani 1 1 d . . .
H11 H 0.5924 1.0878 0.8173 0.036 Uiso 1 1 calc R . .
C12 C 0.5629(10) 1.3459(8) 0.8117(6) 0.055(2) Uani 1 1 d . . .
H12A H 0.6528 1.2860 0.8356 0.082 Uiso 1 1 calc R . .
H12B H 0.5655 1.4454 0.7997 0.082 Uiso 1 1 calc R . .
H12C H 0.5639 1.3284 0.7521 0.082 Uiso 1 1 calc R . .
C13 C 1.2785(8) 0.4717(7) 0.5859(5) 0.0325(17) Uani 1 1 d . . .
C14 C 1.2509(7) 0.6226(6) 0.5289(5) 0.0228(14) Uani 1 1 d . A .
C15 C 1.3118(7) 0.7377(6) 0.5217(5) 0.0237(15) Uani 1 1 d . . .
C16 C 1.4204(8) 0.7495(7) 0.5731(5) 0.0296(16) Uani 1 1 d . A .
C17 C 1.1549(7) 0.8097(6) 0.4250(5) 0.0255(15) Uani 1 1 d . . .
C18 C 1.0668(7) 0.9039(6) 0.3515(4) 0.0224(14) Uani 1 1 d . A .
C19 C 1.0284(8) 0.8474(7) 0.2914(5) 0.0304(16) Uani 1 1 d . . .
H19 H 1.0538 0.7484 0.2992 0.036 Uiso 1 1 calc R A .
C20 C 0.9528(8) 0.9368(8) 0.2198(5) 0.0372(18) Uani 1 1 d . A .
H20 H 0.9275 0.8975 0.1796 0.045 Uiso 1 1 calc R . .
C21 C 0.9139(8) 1.0835(7) 0.2065(5) 0.0338(17) Uani 1 1 d . . .
H21 H 0.8639 1.1430 0.1572 0.041 Uiso 1 1 calc R A .
C22 C 0.9495(8) 1.1413(7) 0.2669(5) 0.0275(15) Uani 1 1 d . A .
C23 C 1.0253(7) 1.0504(7) 0.3403(5) 0.0273(15) Uani 1 1 d . . .
H23 H 1.0478 1.0890 0.3820 0.033 Uiso 1 1 calc R A .
C24 C 0.8456(10) 1.3819(8) 0.1846(6) 0.056(2) Uani 1 1 d . A .
H24A H 0.9148 1.3758 0.1227 0.084 Uiso 1 1 calc R . .
H24B H 0.8250 1.4787 0.1894 0.084 Uiso 1 1 calc R . .
H24C H 0.7491 1.3562 0.1899 0.084 Uiso 1 1 calc R . .
N1 N 0.6298(6) 0.8257(5) 0.7525(4) 0.0259(13) Uani 1 1 d . . .
N2 N 0.6297(7) 0.6934(6) 0.9027(4) 0.0371(15) Uani 1 1 d . . .
H2 H 0.6067 0.6682 0.9655 0.045 Uiso 1 1 calc R . .
N3 N 1.1502(6) 0.6694(5) 0.4673(4) 0.0248(12) Uani 1 1 d . A .
N4 N 1.2528(6) 0.8558(5) 0.4551(4) 0.0237(12) Uani 1 1 d . . .
O1 O 0.8885(6) 0.5357(4) 0.6570(3) 0.0352(12) Uani 1 1 d . A .
O2 O 0.7959(5) 0.7602(4) 0.5791(3) 0.0300(11) Uani 1 1 d . . .
O3 O 0.9144(7) 0.3937(5) 0.8309(4) 0.0511(15) Uani 1 1 d . . .
H3 H 0.9017 0.4323 0.7752 0.077 Uiso 1 1 calc R . .
O4 O 0.7892(8) 0.4192(5) 0.9776(4) 0.0660(19) Uani 1 1 d . . .
O5 O 0.4241(7) 1.3128(5) 0.8828(4) 0.0480(14) Uani 1 1 d . . .
O6 O 1.2092(6) 0.3841(4) 0.5812(3) 0.0363(12) Uani 1 1 d . A .
O7 O 1.3790(6) 0.4296(5) 0.6401(4) 0.0452(14) Uani 1 1 d . A 1
H7 H 1.4162 0.4981 0.6350 0.068 Uiso 1 1 calc R A 1
O8 O 1.4785(6) 0.6395(5) 0.6329(4) 0.0403(13) Uani 1 1 d . . .
O9 O 1.4476(5) 0.8749(4) 0.5547(3) 0.0341(12) Uani 1 1 d . . .
O10 O 0.9167(6) 1.2855(5) 0.2612(4) 0.0442(14) Uani 1 1 d . . .
O11 O 0.3834(6) 1.1064(5) 0.6606(4) 0.0545(15) Uani 1 1 d . . .
H11A H 0.3119 1.1505 0.6295 0.082 Uiso 1 1 d R . .
H11B H 0.3847 1.1577 0.6954 0.082 Uiso 1 1 d R . .
Cd1 Cd 1.0000 0.5000 0.5000 0.0274(2) Uani 1 2 d S . .
Cd2 Cd 0.61304(6) 0.96547(5) 0.59629(4) 0.02578(17) Uani 1 1 d . . .

loop_
_atom_site_aniso_label
_atom_site_aniso_U_11
_atom_site_aniso_U_22
_atom_site_aniso_U_33
_atom_site_aniso_U_23
_atom_site_aniso_U_13
_atom_site_aniso_U_12
C1 0.027(4) 0.025(4) 0.037(4) -0.011(3) -0.012(3) -0.007(3)
C2 0.036(4) 0.020(3) 0.038(4) -0.010(3) -0.014(3) -0.009(3)
C3 0.046(5) 0.024(3) 0.032(4) -0.010(3) -0.012(3) -0.006(3)
C4 0.069(6) 0.023(4) 0.044(5) -0.011(4) -0.026(4) -0.006(4)
C5 0.038(5) 0.020(3) 0.038(5) -0.005(3) -0.018(4) -0.003(3)
C6 0.033(4) 0.028(4) 0.033(4) -0.011(3) -0.013(3) -0.001(3)
C7 0.034(5) 0.037(4) 0.037(4) -0.007(3) -0.008(3) -0.012(3)
C8 0.028(4) 0.055(5) 0.046(5) -0.018(4) -0.001(4) -0.007(4)
C9 0.031(5) 0.054(5) 0.051(5) -0.032(4) -0.011(4) 0.007(4)
C10 0.038(5) 0.028(4) 0.039(4) -0.016(3) -0.018(4) 0.004(3)
C11 0.029(4) 0.029(4) 0.031(4) -0.012(3) -0.006(3) -0.003(3)
C12 0.060(6) 0.031(4) 0.077(6) -0.007(4) -0.030(5) -0.011(4)
C13 0.027(4) 0.026(4) 0.049(5) -0.013(3) -0.010(3) -0.007(3)
C14 0.019(4) 0.019(3) 0.034(4) -0.008(3) -0.008(3) -0.004(3)
C15 0.020(4) 0.019(3) 0.035(4) -0.008(3) -0.011(3) -0.004(3)
C16 0.030(4) 0.027(4) 0.041(4) -0.011(3) -0.017(3) -0.009(3)
C17 0.021(4) 0.021(3) 0.040(4) -0.014(3) -0.008(3) -0.004(3)
C18 0.016(3) 0.020(3) 0.029(4) -0.004(3) -0.007(3) -0.003(3)
C19 0.035(4) 0.027(4) 0.034(4) -0.010(3) -0.012(3) -0.009(3)
C20 0.038(5) 0.042(4) 0.044(5) -0.016(4) -0.020(4) -0.009(3)
C21 0.038(5) 0.032(4) 0.034(4) -0.008(3) -0.017(3) -0.002(3)
C22 0.020(4) 0.027(3) 0.031(4) -0.006(3) -0.005(3) -0.002(3)
C23 0.021(4) 0.028(4) 0.038(4) -0.017(3) -0.011(3) 0.000(3)
C24 0.068(7) 0.028(4) 0.070(6) 0.000(4) -0.037(5) 0.002(4)
N1 0.035(3) 0.017(3) 0.028(3) -0.004(2) -0.012(3) -0.005(2)
N2 0.056(4) 0.025(3) 0.028(3) -0.006(3) -0.011(3) -0.006(3)
N3 0.024(3) 0.018(3) 0.036(3) -0.007(2) -0.009(3) -0.009(2)
N4 0.024(3) 0.015(3) 0.034(3) -0.005(2) -0.013(2) -0.001(2)
O1 0.042(3) 0.020(2) 0.047(3) -0.014(2) -0.017(2) 0.002(2)
O2 0.034(3) 0.025(2) 0.033(3) -0.011(2) -0.010(2) -0.003(2)
O3 0.074(4) 0.025(3) 0.058(4) -0.016(3) -0.036(3) 0.012(3)
O4 0.118(6) 0.031(3) 0.049(4) -0.003(3) -0.041(4) 0.000(3)
O5 0.052(4) 0.023(3) 0.074(4) -0.018(3) -0.021(3) -0.001(2)
O6 0.040(3) 0.018(2) 0.060(3) -0.008(2) -0.024(3) -0.010(2)
O7 0.045(3) 0.023(2) 0.075(4) -0.002(2) -0.040(3) -0.004(2)
O8 0.041(3) 0.028(3) 0.057(3) 0.005(2) -0.033(3) -0.012(2)
O9 0.040(3) 0.024(2) 0.050(3) -0.007(2) -0.027(2) -0.010(2)
O10 0.054(4) 0.026(3) 0.057(3) -0.013(2) -0.031(3) 0.008(2)
O11 0.044(4) 0.037(3) 0.071(4) -0.014(3) -0.014(3) 0.011(3)
Cd1 0.0278(4) 0.0241(4) 0.0374(4) -0.0078(3) -0.0112(3) -0.0126(3)
Cd2 0.0268(3) 0.0169(2) 0.0378(3) -0.0050(2) -0.0147(2) -0.00587(19)

loop_
_atom_type_symbol
_atom_type_description
_atom_type_scat_dispersion_real
_atom_type_scat_dispersion_imag
_atom_type_scat_source
C C 0.0033 0.0016 'International Tables Vol C Tables 4.2.6.8 and 6.1.1.4'
H H 0.0000 0.0000 'International Tables Vol C Tables 4.2.6.8 and 6.1.1.4'
N N 0.0061 0.0033 'International Tables Vol C Tables 4.2.6.8 and 6.1.1.4'
O O 0.0106 0.0060 'International Tables Vol C Tables 4.2.6.8 and 6.1.1.4'
Cd Cd -0.8075 1.2024 'International Tables Vol C Tables 4.2.6.8 and 6.1.1.4'

loop_
_geom_angle_atom_site_label_1
_geom_angle_atom_site_label_2
_geom_angle_atom_site_label_3
_geom_angle
_geom_angle_site_symmetry_1
_geom_angle_site_symmetry_3
O2 C1 O1 123.0(6) . .
O2 C1 C2 119.9(6) . .
O1 C1 C2 117.1(6) . .
C3 C2 N1 109.6(6) . .
C3 C2 C1 131.7(6) . .
N1 C2 C1 118.7(6) . .
N2 C3 C2 105.3(6) . .
N2 C3 C4 119.4(6) . .
C2 C3 C4 135.3(7) . .
O4 C4 O3 122.7(7) . .
O4 C4 C3 120.5(7) . .
O3 C4 C3 116.8(7) . .
N1 C5 N2 111.6(6) . .
N1 C5 C6 126.2(6) . .
N2 C5 C6 122.1(6) . .
C11 C6 C7 120.7(6) . .
C11 C6 C5 119.4(6) . .
C7 C6 C5 119.9(6) . .
C8 C7 C6 118.5(7) . .
C8 C7 H7A 120.7 . .
C6 C7 H7A 120.7 . .
C9 C8 C7 121.1(7) . .
C9 C8 H8 119.5 . .
C7 C8 H8 119.5 . .
C8 C9 C10 120.6(7) . .
C8 C9 H9 119.7 . .
C10 C9 H9 119.7 . .
C9 C10 O5 116.4(6) . .
C9 C10 C11 119.6(7) . .
O5 C10 C11 124.0(7) . .
C6 C11 C10 119.5(7) . .
C6 C11 H11 120.3 . .
C10 C11 H11 120.3 . .
O5 C12 H12A 109.5 . .
O5 C12 H12B 109.5 . .
H12A C12 H12B 109.5 . .
O5 C12 H12C 109.5 . .
H12A C12 H12C 109.5 . .
H12B C12 H12C 109.5 . .
O6 C13 O7 120.5(6) . .
O6 C13 C14 120.8(6) . .
O7 C13 C14 118.7(6) . .
C15 C14 N3 108.2(5) . .
C15 C14 C13 131.6(6) . .
N3 C14 C13 120.2(5) . .
N4 C15 C14 109.0(5) . .
N4 C15 C16 120.0(5) . .
C14 C15 C16 131.1(6) . .
O8 C16 O9 123.7(6) . .
O8 C16 C15 120.1(6) . .
O9 C16 C15 116.2(5) . .
N3 C17 N4 113.1(5) . .
N3 C17 C18 124.1(5) . .
N4 C17 C18 122.8(5) . .
C19 C18 C23 119.2(6) . .
C19 C18 C17 120.4(5) . .
C23 C18 C17 120.4(6) . .
C20 C19 C18 120.1(6) . .
C20 C19 H19 119.9 . .
C18 C19 H19 119.9 . .
C19 C20 C21 121.2(6) . .
C19 C20 H20 119.4 . .
C21 C20 H20 119.4 . .
C20 C21 C22 119.3(6) . .
C20 C21 H21 120.3 . .
C22 C21 H21 120.3 . .
O10 C22 C21 124.9(6) . .
O10 C22 C23 115.5(6) . .
C21 C22 C23 119.5(6) . .
C18 C23 C22 120.6(6) . .
C18 C23 H23 119.7 . .
C22 C23 H23 119.7 . .
O10 C24 H24A 109.5 . .
O10 C24 H24B 109.5 . .
H24A C24 H24B 109.5 . .
O10 C24 H24C 109.5 . .
H24A C24 H24C 109.5 . .
H24B C24 H24C 109.5 . .
C5 N1 C2 105.0(5) . .
C5 N1 Cd2 143.7(4) . .
C2 N1 Cd2 111.1(4) . .
C5 N2 C3 108.4(6) . .
C5 N2 H2 125.8 . .
C3 N2 H2 125.8 . .
C17 N3 C14 105.0(5) . .
C17 N3 Cd1 142.4(4) . .
C14 N3 Cd1 110.6(4) . .
C17 N4 C15 104.8(5) . .
C17 N4 Cd2 139.2(4) . 2_776
C15 N4 Cd2 113.4(4) . 2_776
C1 O1 Cd1 113.6(4) . .
C1 O2 Cd2 115.7(4) . .
C4 O3 H3 109.5 . .
C10 O5 C12 116.4(6) . .
C13 O6 Cd1 112.5(4) . .
C13 O7 H7 109.5 . .
C16 O9 Cd2 134.6(4) . 1_655
C16 O9 Cd2 112.9(4) . 2_776
Cd2 O9 Cd2 108.39(17) 1_655 2_776
C22 O10 C24 117.0(5) . .
Cd2 O11 H11A 122.7 . .
Cd2 O11 H11B 120.3 . .
H11A O11 H11B 107.7 . .
N3 Cd1 N3 180.000(1) 2_766 .
N3 Cd1 O1 91.22(17) 2_766 .
N3 Cd1 O1 88.78(17) . .
N3 Cd1 O1 88.78(17) 2_766 2_766
N3 Cd1 O1 91.22(17) . 2_766
O1 Cd1 O1 180.000(1) . 2_766
N3 Cd1 O6 72.98(16) 2_766 2_766
N3 Cd1 O6 107.02(16) . 2_766
O1 Cd1 O6 102.37(16) . 2_766
O1 Cd1 O6 77.63(16) 2_766 2_766
N3 Cd1 O6 107.02(16) 2_766 .
N3 Cd1 O6 72.98(16) . .
O1 Cd1 O6 77.63(16) . .
O1 Cd1 O6 102.37(16) 2_766 .
O6 Cd1 O6 180.000(1) 2_766 .
N4 Cd2 O9 142.97(17) 2_776 1_455
N4 Cd2 O2 106.02(17) 2_776 .
O9 Cd2 O2 87.16(16) 1_455 .
N4 Cd2 N1 111.86(18) 2_776 .
O9 Cd2 N1 105.00(17) 1_455 .
O2 Cd2 N1 73.79(17) . .
N4 Cd2 O11 93.15(19) 2_776 .
O9 Cd2 O11 83.51(19) 1_455 .
O2 Cd2 O11 158.17(18) . .
N1 Cd2 O11 89.61(19) . .
N4 Cd2 O9 71.43(16) 2_776 2_776
O9 Cd2 O9 71.61(17) 1_455 2_776
O2 Cd2 O9 114.12(16) . 2_776
N1 Cd2 O9 170.76(18) . 2_776
O11 Cd2 O9 81.50(18) . 2_776

loop_
_geom_bond_atom_site_label_1
_geom_bond_atom_site_label_2
_geom_bond_distance
_geom_bond_site_symmetry_2
C1 O2 1.238(7) .
C1 O1 1.287(7) .
C1 C2 1.482(9) .
C2 C3 1.367(9) .
C2 N1 1.383(8) .
C3 N2 1.360(9) .
C3 C4 1.484(9) .
C4 O4 1.200(9) .
C4 O3 1.316(9) .
C5 N1 1.317(8) .
C5 N2 1.332(8) .
C5 C6 1.492(9) .
C6 C11 1.377(9) .
C6 C7 1.386(10) .
C7 C8 1.383(10) .
C7 H7A 0.9300 .
C8 C9 1.355(10) .
C8 H8 0.9300 .
C9 C10 1.373(10) .
C9 H9 0.9300 .
C10 O5 1.385(8) .
C10 C11 1.391(9) .
C11 H11 0.9300 .
C12 O5 1.426(10) .
C12 H12A 0.9600 .
C12 H12B 0.9600 .
C12 H12C 0.9600 .
C13 O6 1.249(7) .
C13 O7 1.298(8) .
C13 C14 1.461(8) .
C14 C15 1.377(8) .
C14 N3 1.377(7) .
C15 N4 1.365(7) .
C15 C16 1.476(8) .
C16 O8 1.264(8) .
C16 O9 1.274(7) .
C17 N3 1.343(7) .
C17 N4 1.354(8) .
C17 C18 1.471(8) .
C18 C19 1.376(8) .
C18 C23 1.377(8) .
C19 C20 1.373(9) .
C19 H19 0.9300 .
C20 C21 1.375(9) .
C20 H20 0.9300 .
C21 C22 1.375(9) .
C21 H21 0.9300 .
C22 O10 1.372(7) .
C22 C23 1.397(9) .
C23 H23 0.9300 .
C24 O10 1.424(8) .
C24 H24A 0.9600 .
C24 H24B 0.9600 .
C24 H24C 0.9600 .
N1 Cd2 2.311(5) .
N2 H2 0.8600 .
N3 Cd1 2.314(5) .
N4 Cd2 2.246(5) 2_776
O1 Cd1 2.363(5) .
O2 Cd2 2.299(4) .
O3 H3 0.8200 .
O6 Cd1 2.387(4) .
O7 H7 0.8200 .
O9 Cd2 2.283(4) 1_655
O9 Cd2 2.408(4) 2_776
O11 Cd2 2.318(5) .
O11 H11A 0.8501 .
O11 H11B 0.8500 .
Cd1 N3 2.314(5) 2_766
Cd1 O1 2.363(5) 2_766
Cd1 O6 2.387(4) 2_766
Cd2 N4 2.246(5) 2_776
Cd2 O9 2.283(4) 1_455
Cd2 O9 2.408(4) 2_776

loop_
_geom_hbond_atom_site_label_D
_geom_hbond_atom_site_label_H
_geom_hbond_atom_site_label_A
_geom_hbond_distance_DH
_geom_hbond_distance_HA
_geom_hbond_distance_DA
_geom_hbond_angle_DHA
_geom_hbond_site_symmetry_A
O3 H3 O1 0.82 1.74 2.556(7) 170.8 .
O7 H7 O8 0.82 1.66 2.476(6) 174.9 .
N2 H2 O5 0.86 2.26 3.073(8) 156.8 2_677
O11 H11A O6 0.85 2.23 2.859(6) 131.3 1_465
O11 H11B O7 0.85 2.56 3.146(7) 126.6 1_465

loop_
_geom_torsion_atom_site_label_1
_geom_torsion_atom_site_label_2
_geom_torsion_atom_site_label_3
_geom_torsion_atom_site_label_4
_geom_torsion
_geom_torsion_site_symmetry_4
O2 C1 C2 C3 -175.3(7) .
O1 C1 C2 C3 4.0(11) .
O2 C1 C2 N1 5.9(9) .
O1 C1 C2 N1 -174.9(6) .
N1 C2 C3 N2 0.9(8) .
C1 C2 C3 N2 -178.0(7) .
N1 C2 C3 C4 -177.2(8) .
C1 C2 C3 C4 3.9(14) .
N2 C3 C4 O4 2.7(12) .
C2 C3 C4 O4 -179.4(8) .
N2 C3 C4 O3 -176.4(7) .
C2 C3 C4 O3 1.5(13) .
N1 C5 C6 C11 -57.7(10) .
N2 C5 C6 C11 122.9(7) .
N1 C5 C6 C7 123.4(8) .
N2 C5 C6 C7 -55.9(9) .
C11 C6 C7 C8 1.8(10) .
C5 C6 C7 C8 -179.4(6) .
C6 C7 C8 C9 -1.8(11) .
C7 C8 C9 C10 0.3(12) .
C8 C9 C10 O5 -176.2(6) .
C8 C9 C10 C11 1.1(11) .
C7 C6 C11 C10 -0.3(10) .
C5 C6 C11 C10 -179.1(6) .
C9 C10 C11 C6 -1.2(10) .
O5 C10 C11 C6 175.9(6) .
O6 C13 C14 C15 180.0(7) .
O7 C13 C14 C15 -1.4(11) .
O6 C13 C14 N3 -1.5(10) .
O7 C13 C14 N3 177.1(6) .
N3 C14 C15 N4 -1.0(7) .
C13 C14 C15 N4 177.6(7) .
N3 C14 C15 C16 177.8(7) .
C13 C14 C15 C16 -3.5(12) .
N4 C15 C16 O8 -178.1(6) .
C14 C15 C16 O8 3.1(12) .
N4 C15 C16 O9 3.1(10) .
C14 C15 C16 O9 -175.7(7) .
N3 C17 C18 C19 -28.0(10) .
N4 C17 C18 C19 150.2(6) .
N3 C17 C18 C23 153.7(6) .
N4 C17 C18 C23 -28.2(10) .
C23 C18 C19 C20 1.5(10) .
C17 C18 C19 C20 -176.9(7) .
C18 C19 C20 C21 0.0(11) .
C19 C20 C21 C22 -0.9(12) .
C20 C21 C22 O10 -179.9(7) .
C20 C21 C22 C23 0.3(11) .
C19 C18 C23 C22 -2.0(10) .
C17 C18 C23 C22 176.3(6) .
O10 C22 C23 C18 -178.7(6) .
C21 C22 C23 C18 1.1(10) .
N2 C5 N1 C2 0.0(8) .
C6 C5 N1 C2 -179.4(6) .
N2 C5 N1 Cd2 174.6(5) .
C6 C5 N1 Cd2 -4.8(12) .
C3 C2 N1 C5 -0.5(7) .
C1 C2 N1 C5 178.5(6) .
C3 C2 N1 Cd2 -177.1(5) .
C1 C2 N1 Cd2 1.9(7) .
N1 C5 N2 C3 0.6(8) .
C6 C5 N2 C3 -180.0(6) .
C2 C3 N2 C5 -0.9(8) .
C4 C3 N2 C5 177.5(6) .
N4 C17 N3 C14 0.4(7) .
C18 C17 N3 C14 178.7(6) .
N4 C17 N3 Cd1 160.8(5) .
C18 C17 N3 Cd1 -20.9(11) .
C15 C14 N3 C17 0.4(7) .
C13 C14 N3 C17 -178.4(6) .
C15 C14 N3 Cd1 -167.0(4) .
C13 C14 N3 Cd1 14.2(7) .
N3 C17 N4 C15 -1.0(7) .
C18 C17 N4 C15 -179.4(6) .
N3 C17 N4 Cd2 158.1(5) 2_776
C18 C17 N4 Cd2 -20.2(10) 2_776
C14 C15 N4 C17 1.2(7) .
C16 C15 N4 C17 -177.8(6) .
C14 C15 N4 Cd2 -164.1(4) 2_776
C16 C15 N4 Cd2 16.9(7) 2_776
O2 C1 O1 Cd1 -3.3(8) .
C2 C1 O1 Cd1 177.5(4) .
O1 C1 O2 Cd2 170.3(5) .
C2 C1 O2 Cd2 -10.5(7) .
C9 C10 O5 C12 -174.8(6) .
C11 C10 O5 C12 8.0(10) .
O7 C13 O6 Cd1 169.5(5) .
C14 C13 O6 Cd1 -11.9(8) .
O8 C16 O9 Cd2 7.4(11) 1_655
C15 C16 O9 Cd2 -173.9(4) 1_655
O8 C16 O9 Cd2 161.3(6) 2_776
C15 C16 O9 Cd2 -20.0(7) 2_776
C21 C22 O10 C24 -2.4(11) .
C23 C22 O10 C24 177.4(6) .
C17 N3 Cd1 N3 60(100) 2_766
C14 N3 Cd1 N3 -141(100) 2_766
C17 N3 Cd1 O1 -96.3(7) .
C14 N3 Cd1 O1 63.5(4) .
C17 N3 Cd1 O1 83.7(7) 2_766
C14 N3 Cd1 O1 -116.5(4) 2_766
C17 N3 Cd1 O6 6.3(7) 2_766
C14 N3 Cd1 O6 166.0(4) 2_766
C17 N3 Cd1 O6 -173.7(7) .
C14 N3 Cd1 O6 -14.0(4) .
C1 O1 Cd1 N3 -115.3(4) 2_766
C1 O1 Cd1 N3 64.7(4) .
C1 O1 Cd1 O1 15(100) 2_766
C1 O1 Cd1 O6 -42.5(4) 2_766
C1 O1 Cd1 O6 137.5(4) .
C13 O6 Cd1 N3 -165.9(5) 2_766
C13 O6 Cd1 N3 14.1(5) .
C13 O6 Cd1 O1 -78.5(5) .
C13 O6 Cd1 O1 101.5(5) 2_766
C13 O6 Cd1 O6 19(100) 2_766
C1 O2 Cd2 N4 117.1(4) 2_776
C1 O2 Cd2 O9 -98.1(4) 1_455
C1 O2 Cd2 N1 8.5(4) .
C1 O2 Cd2 O11 -33.4(7) .
C1 O2 Cd2 O9 -166.4(4) 2_776
C5 N1 Cd2 N4 79.5(8) 2_776
C2 N1 Cd2 N4 -106.1(4) 2_776
C5 N1 Cd2 O9 -96.9(7) 1_455
C2 N1 Cd2 O9 77.5(4) 1_455
C5 N1 Cd2 O2 -179.4(8) .
C2 N1 Cd2 O2 -4.9(4) .
C5 N1 Cd2 O11 -13.7(8) .
C2 N1 Cd2 O11 160.7(4) .
C5 N1 Cd2 O9 -29.7(15) 2_776
C2 N1 Cd2 O9 144.7(9) 2_776
